data_4088923
loop_
_publ_author_name
'Causero, Andrea'
'Ballmann, Gerd'
'Pahl, J\"urgen'
'Zijlstra, Harmen'
'F\"arber, Christian'
'Harder, Sjoerd'

_publ_section_title
;
 Stabilization of Calcium Hydride Complexes by Fine Tuning of Amidinate
 Ligands
;
_journal_issue 19
_journal_name_full Organometallics
_journal_page_first 3350
_journal_paper_doi 10.1021/acs.organomet.6b00566
_journal_volume 35
_journal_year 2016
_chemical_formula_moiety 'C50 H72 Ca N4 O'
_chemical_formula_sum 'C50 H72 Ca N4 O'
_chemical_formula_weight 785.19
_space_group_crystal_system monoclinic
_space_group_IT_number 14
_space_group_name_Hall '-P 2yn'
_space_group_name_H-M_alt 'P 1 21/n 1'
_atom_sites_solution_hydrogens geom
_atom_sites_solution_primary direct
_audit_creation_date 2015-11-02
_audit_creation_method
;
Olex2 1.2
(compiled 2015.01.26 svn.r3150 for OlexSys, GUI svn.r4998)
;
_cell_angle_alpha 90
_cell_angle_beta 90.4699(9)
_cell_angle_gamma 90
_cell_formula_units_Z 4
_cell_length_a 12.12062(13)
_cell_length_b 16.59171(16)
_cell_length_c 22.9746(2)
_cell_measurement_reflns_used 30876
_cell_measurement_temperature 100
_cell_measurement_theta_max 73.6140
_cell_measurement_theta_min 3.2660
_cell_volume 4620.08(8)
_computing_cell_refinement
;
CrysAlisPro, Agilent Technologies,
Version 1.171.37.35 (release 13-08-2014 CrysAlis171 .NET)
(compiled Aug 13 2014,18:06:01)
;
_computing_data_collection
;
CrysAlisPro, Agilent Technologies,
Version 1.171.37.35 (release 13-08-2014 CrysAlis171 .NET)
(compiled Aug 13 2014,18:06:01)
;
_computing_data_reduction
;
CrysAlisPro, Agilent Technologies,
Version 1.171.37.35 (release 13-08-2014 CrysAlis171 .NET)
(compiled Aug 13 2014,18:06:01)
;
_computing_molecular_graphics 'Olex2 (Dolomanov et al., 2009)'
_computing_publication_material 'Olex2 (Dolomanov et al., 2009)'
_computing_structure_refinement 'ShelXL (Sheldrick, 2008)'
_computing_structure_solution 'ShelXT (Sheldrick, 2015)'
_diffrn_ambient_environment air
_diffrn_ambient_temperature 100
_diffrn_detector 'CCD plate'
_diffrn_detector_area_resol_mean 5.2903
_diffrn_detector_type AtlasS2
_diffrn_measured_fraction_theta_full 1.000
_diffrn_measured_fraction_theta_max 1.000
_diffrn_measurement_details
;
#__ type_ start__ end____ width___ exp.time_
  1 omega  -68.00   28.00   1.0000    1.0000
omega____ theta____ kappa____ phi______ frames
    -      -41.6909   57.0000  -90.0000 96

#__ type_ start__ end____ width___ exp.time_
  2 omega -112.00  -15.00   1.0000    1.0000
omega____ theta____ kappa____ phi______ frames
    -      -41.6909  -57.0000  120.0000 97

#__ type_ start__ end____ width___ exp.time_
  3 omega  -32.00   73.00   1.0000    1.0000
omega____ theta____ kappa____ phi______ frames
    -       41.6909  -77.0000    0.0000 105

#__ type_ start__ end____ width___ exp.time_
  4 omega   32.00  137.00   1.0000    4.0000
omega____ theta____ kappa____ phi______ frames
    -      105.9955  -77.0000 -180.0000 105

#__ type_ start__ end____ width___ exp.time_
  5 omega   31.00   91.00   1.0000    4.0000
omega____ theta____ kappa____ phi______ frames
    -      105.9955  -30.0000 -150.0000 60

#__ type_ start__ end____ width___ exp.time_
  6 omega   31.00   91.00   1.0000    4.0000
omega____ theta____ kappa____ phi______ frames
    -      105.9955  -30.0000  -60.0000 60

#__ type_ start__ end____ width___ exp.time_
  7 omega   34.00  121.00   1.0000    4.0000
omega____ theta____ kappa____ phi______ frames
    -      105.9955 -125.0000    0.0000 87

#__ type_ start__ end____ width___ exp.time_
  8 omega   25.00  109.00   1.0000    4.0000
omega____ theta____ kappa____ phi______ frames
    -      105.9955  -94.0000   90.0000 84

#__ type_ start__ end____ width___ exp.time_
  9 omega   82.00  177.00   1.0000    4.0000
omega____ theta____ kappa____ phi______ frames
    -      105.9955   45.0000  120.0000 95

#__ type_ start__ end____ width___ exp.time_
 10 omega   35.00   98.00   1.0000    4.0000
omega____ theta____ kappa____ phi______ frames
    -      105.9955  -45.0000   90.0000 63

#__ type_ start__ end____ width___ exp.time_
 11 omega   32.00  137.00   1.0000    4.0000
omega____ theta____ kappa____ phi______ frames
    -      105.9955  -77.0000    0.0000 105

#__ type_ start__ end____ width___ exp.time_
 12 omega   31.00   91.00   1.0000    4.0000
omega____ theta____ kappa____ phi______ frames
    -      105.9955  -30.0000  -30.0000 60

#__ type_ start__ end____ width___ exp.time_
 13 omega   26.00  151.00   1.0000    4.0000
omega____ theta____ kappa____ phi______ frames
    -      105.9955  -15.0000   90.0000 125

#__ type_ start__ end____ width___ exp.time_
 14 omega -112.00  -15.00   1.0000    1.0000
omega____ theta____ kappa____ phi______ frames
    -      -41.6909  -57.0000  -60.0000 97

#__ type_ start__ end____ width___ exp.time_
 15 omega -112.00  -15.00   1.0000    1.0000
omega____ theta____ kappa____ phi______ frames
    -      -41.6909  -57.0000   30.0000 97

#__ type_ start__ end____ width___ exp.time_
 16 omega  -50.00   31.00   1.0000    1.0000
omega____ theta____ kappa____ phi______ frames
    -      -41.6909   38.0000  150.0000 81

#__ type_ start__ end____ width___ exp.time_
 17 omega -112.00  -15.00   1.0000    1.0000
omega____ theta____ kappa____ phi______ frames
    -      -41.6909  -57.0000 -150.0000 97

#__ type_ start__ end____ width___ exp.time_
 18 omega   78.00  176.00   1.0000    4.0000
omega____ theta____ kappa____ phi______ frames
    -      105.9955   61.0000 -180.0000 98

#__ type_ start__ end____ width___ exp.time_
 19 omega   78.00  176.00   1.0000    4.0000
omega____ theta____ kappa____ phi______ frames
    -      105.9955   61.0000  -30.0000 98

#__ type_ start__ end____ width___ exp.time_
 20 omega   82.00  178.00   1.0000    4.0000
omega____ theta____ kappa____ phi______ frames
    -      105.9955   30.0000  -90.0000 96
;
_diffrn_measurement_device 'four-circle diffractometer'
_diffrn_measurement_device_type 'SuperNova, Dual, Cu at zero, AtlasS2'
_diffrn_measurement_method '\w scans'
_diffrn_orient_matrix_UB_11 0.0241833000
_diffrn_orient_matrix_UB_12 0.0660545000
_diffrn_orient_matrix_UB_13 0.0454889000
_diffrn_orient_matrix_UB_21 0.0914105000
_diffrn_orient_matrix_UB_22 0.0342151000
_diffrn_orient_matrix_UB_23 -0.0390898000
_diffrn_orient_matrix_UB_31 -0.0849598000
_diffrn_orient_matrix_UB_32 0.0556041000
_diffrn_orient_matrix_UB_33 -0.0299400000
_diffrn_radiation_monochromator mirror
_diffrn_radiation_probe x-ray
_diffrn_radiation_type CuK\a
_diffrn_radiation_wavelength 1.54184
_diffrn_reflns_av_R_equivalents 0.0405
_diffrn_reflns_av_unetI/netI 0.0220
_diffrn_reflns_Laue_measured_fraction_full 1.000
_diffrn_reflns_Laue_measured_fraction_max 1.000
_diffrn_reflns_limit_h_max 14
_diffrn_reflns_limit_h_min -14
_diffrn_reflns_limit_k_max 19
_diffrn_reflns_limit_k_min -17
_diffrn_reflns_limit_l_max 27
_diffrn_reflns_limit_l_min -27
_diffrn_reflns_number 49263
_diffrn_reflns_point_group_measured_fraction_full 1.000
_diffrn_reflns_point_group_measured_fraction_max 1.000
_diffrn_reflns_theta_full 67.684
_diffrn_reflns_theta_max 68.116
_diffrn_reflns_theta_min 3.286
_diffrn_source 'sealed X-ray tube'
_diffrn_source_type 'SuperNova (Cu) X-ray Source'
_exptl_absorpt_coefficient_mu 1.458
_exptl_absorpt_correction_T_max 1.00000
_exptl_absorpt_correction_T_min 0.62318
_exptl_absorpt_correction_type multi-scan
_exptl_absorpt_process_details
;
CrysAlisPro, Agilent Technologies,
Version 1.171.37.35 (release 13-08-2014 CrysAlis171 .NET)
(compiled Aug 13 2014,18:06:01)
Empirical absorption correction using spherical harmonics,
 implemented in SCALE3 ABSPACK scaling algorithm.
Empirical absorption correction using spherical harmonics,
 implemented in SCALE3 ABSPACK scaling algorithm.
;
_exptl_crystal_colour colourless
_exptl_crystal_colour_primary colourless
_exptl_crystal_density_diffrn 1.129
_exptl_crystal_description block
_exptl_crystal_F_000 1712
_exptl_crystal_size_max 0.4097
_exptl_crystal_size_mid 0.3125
_exptl_crystal_size_min 0.1885
_refine_diff_density_max 0.241
_refine_diff_density_min -0.192
_refine_diff_density_rms 0.040
_refine_ls_extinction_method none
_refine_ls_goodness_of_fit_ref 1.040
_refine_ls_hydrogen_treatment constr
_refine_ls_matrix_type full
_refine_ls_number_parameters 587
_refine_ls_number_reflns 8433
_refine_ls_number_restraints 0
_refine_ls_restrained_S_all 1.040
_refine_ls_R_factor_all 0.0376
_refine_ls_R_factor_gt 0.0363
_refine_ls_shift/su_max 0.002
_refine_ls_shift/su_mean 0.000
_refine_ls_structure_factor_coef Fsqd
_refine_ls_weighting_details 'w=1/[\s^2^(Fo^2^)+(0.0580P)^2^+1.3180P] where P=(Fo^2^+2Fc^2^)/3'
_refine_ls_weighting_scheme calc
_refine_ls_wR_factor_gt 0.0991
_refine_ls_wR_factor_ref 0.1004
_reflns_Friedel_coverage 0.000
_reflns_number_gt 8089
_reflns_number_total 8433
_reflns_threshold_expression 'I > 2\s(I)'
_cod_data_source_file om6b00566_si_005.cif
_cod_data_source_block hasj151102a
_cod_original_cell_volume 4620.09(8)
_cod_database_code 4088923
_chemical_oxdiff_formula 'C H N O Si Ca'
_shelx_space_group_comment
;
The symmetry employed for this shelxl refinement is uniquely defined
by the following loop, which should always be used as a source of
symmetry information in preference to the above space-group names.
They are only intended as comments.
;
_reflns_odcompleteness_completeness 99.94
_reflns_odcompleteness_iscentric 1
_reflns_odcompleteness_theta 67.96
_olex2_refinement_description
;
1. Fixed Uiso
 At 1.2 times of:
  All C(H) groups, All C(H,H) groups
 At 1.5 times of:
  All C(H,H,H) groups
2. Others
 Sof(C26B)=Sof(H26D)=Sof(H26E)=Sof(H26F)=Sof(C25B)=Sof(H25D)=Sof(H25E)=
 Sof(H25F)=Sof(C24B)=Sof(H24D)=Sof(H24E)=Sof(H24F)=1-FVAR(1)
 Sof(C25A)=Sof(H25A)=Sof(H25B)=Sof(H25C)=Sof(C24A)=Sof(H24A)=Sof(H24B)=
 Sof(H24C)=Sof(C26A)=Sof(H26A)=Sof(H26B)=Sof(H26C)=FVAR(1)
 Sof(C3B)=Sof(H3BA)=Sof(H3BB)=Sof(H3BC)=Sof(C4B)=Sof(H4BA)=Sof(H4BB)=Sof(H4BC)=
 Sof(C2B)=Sof(H2BA)=Sof(H2BB)=Sof(H2BC)=1-FVAR(2)
 Sof(C4A)=Sof(H4AA)=Sof(H4AB)=Sof(H4AC)=Sof(C2A)=Sof(H2AA)=Sof(H2AB)=Sof(H2AC)=
 Sof(C3A)=Sof(H3AA)=Sof(H3AB)=Sof(H3AC)=FVAR(2)
3.a Secondary CH2 refined with riding coordinates:
 C45(H45A,H45B), C47(H47A,H47B)
3.b Aromatic/amide H refined with riding coordinates:
 C31(H31), C18(H18), C38(H38), C7(H7), C40(H40), C29(H29), C16(H16), C9(H9)
3.c Idealised Me refined as rotating group:
 C33(H33A,H33B,H33C), C20(H20A,H20B,H20C), C42(H42A,H42B,H42C), C34(H34A,H34B,
 H34C), C11(H11A,H11B,H11C), C21(H21A,H21B,H21C), C48(H48A,H48B,H48C), C22(H22A,
 H22B,H22C), C43(H43A,H43B,H43C), C46(H46A,H46B,H46C), C35(H35A,H35B,H35C),
 C13(H13A,H13B,H13C), C12(H12A,H12B,H12C), C25A(H25A,H25B,H25C), C44(H44A,H44B,
 H44C), C24A(H24A,H24B,H24C), C4A(H4AA,H4AB,H4AC), C2A(H2AA,H2AB,H2AC),
 C3A(H3AA,H3AB,H3AC), C26A(H26A,H26B,H26C), C26B(H26D,H26E,H26F), C25B(H25D,
 H25E,H25F), C24B(H24D,H24E,H24F), C3B(H3BA,H3BB,H3BC), C4B(H4BA,H4BB,H4BC),
 C2B(H2BA,H2BB,H2BC)
;
_shelx_shelxl_version_number 2014/7
_olex2_date_sample_data_collection 2015-11-02
_olex2_submission_original_sample_id HASJ151102a
_olex2_submission_special_instructions 'No special instructions were received'

loop_
_space_group_symop_operation_xyz
'x, y, z'
'-x+1/2, y+1/2, -z+1/2'
'-x, -y, -z'
'x-1/2, -y-1/2, z-1/2'

loop_
_atom_site_label
_atom_site_type_symbol
_atom_site_fract_x
_atom_site_fract_y
_atom_site_fract_z
_atom_site_U_iso_or_equiv
_atom_site_adp_type
_atom_site_occupancy
_atom_site_site_symmetry_order
_atom_site_calc_flag
_atom_site_refinement_flags_posn
_atom_site_refinement_flags_occupancy
_atom_site_disorder_assembly
_atom_site_disorder_group
Ca1 Ca 0.57767(2) 0.31670(2) 0.64401(2) 0.01952(8) Uani 1 1 d . . . .
O1 O 0.57396(8) 0.45254(6) 0.60728(4) 0.0302(2) Uani 1 1 d . . . .
N4 N 0.70100(8) 0.25589(7) 0.57494(5) 0.0239(2) Uani 1 1 d . . . .
N3 N 0.52672(8) 0.21346(6) 0.57570(5) 0.0235(2) Uani 1 1 d . . . .
N1 N 0.45541(9) 0.34073(7) 0.72414(5) 0.0270(2) Uani 1 1 d . . . .
N2 N 0.62841(9) 0.30809(7) 0.74488(5) 0.0239(2) Uani 1 1 d . . . .
C23 C 0.62718(10) 0.20347(7) 0.55336(5) 0.0208(2) Uani 1 1 d . . . .
C36 C 0.80155(10) 0.28219(8) 0.55104(5) 0.0232(3) Uani 1 1 d . . . .
C5 C 0.35019(10) 0.37645(8) 0.72820(5) 0.0248(3) Uani 1 1 d . . . .
C14 C 0.72914(10) 0.28773(8) 0.77247(5) 0.0220(2) Uani 1 1 d . . . .
C19 C 0.77068(11) 0.20935(8) 0.76667(5) 0.0256(3) Uani 1 1 d . . . .
C1 C 0.52783(10) 0.31990(7) 0.76575(5) 0.0219(3) Uani 1 1 d . . . .
C28 C 0.35632(11) 0.19955(8) 0.51788(6) 0.0270(3) Uani 1 1 d . . . .
C32 C 0.38638(10) 0.11378(8) 0.60185(5) 0.0240(3) Uani 1 1 d . . . .
C27 C 0.42670(10) 0.17227(7) 0.56325(5) 0.0223(3) Uani 1 1 d . . . .
C37 C 0.80169(11) 0.33328(8) 0.50200(6) 0.0266(3) Uani 1 1 d . . . .
C6 C 0.25609(11) 0.33314(8) 0.70975(6) 0.0285(3) Uani 1 1 d . . . .
C15 C 0.79754(11) 0.34733(8) 0.79730(5) 0.0258(3) Uani 1 1 d . . . .
C50 C 0.65817(11) 0.13128(8) 0.51289(6) 0.0267(3) Uani 1 1 d . . . .
C31 C 0.28012(11) 0.08276(8) 0.59419(6) 0.0278(3) Uani 1 1 d . . . .
H31 H 0.2552 0.0432 0.6196 0.033 Uiso 1 1 calc R . . .
C17 C 0.94713(11) 0.25056(9) 0.80794(6) 0.0301(3) Uani 1 1 d . . . .
C30 C 0.21056(11) 0.10922(8) 0.54988(6) 0.0311(3) Uani 1 1 d . . . .
C41 C 0.90198(11) 0.26859(9) 0.58058(6) 0.0285(3) Uani 1 1 d . . . .
C18 C 0.87759(12) 0.19203(8) 0.78487(6) 0.0289(3) Uani 1 1 d . . . .
H18 H 0.9035 0.1395 0.7815 0.035 Uiso 1 1 calc R . . .
C38 C 0.90013(12) 0.36750(8) 0.48337(6) 0.0309(3) Uani 1 1 d . . . .
H38 H 0.8991 0.4008 0.4508 0.037 Uiso 1 1 calc R . . .
C10 C 0.33965(11) 0.45986(8) 0.73828(6) 0.0289(3) Uani 1 1 d . . . .
C33 C 0.45327(11) 0.08739(9) 0.65378(6) 0.0319(3) Uani 1 1 d . . . .
H33A H 0.5271 0.0752 0.6418 0.048 Uiso 1 1 calc GR . . .
H33B H 0.4204 0.0402 0.6706 0.048 Uiso 1 1 calc GR . . .
H33C H 0.4550 0.1299 0.6821 0.048 Uiso 1 1 calc GR . . .
C7 C 0.15556(11) 0.37240(9) 0.70399(6) 0.0334(3) Uani 1 1 d . . . .
H7 H 0.0938 0.3426 0.6930 0.040 Uiso 1 1 calc R . . .
C40 C 0.99862(11) 0.30381(9) 0.56005(6) 0.0327(3) Uani 1 1 d . . . .
H40 H 1.0647 0.2935 0.5795 0.039 Uiso 1 1 calc R . . .
C29 C 0.25063(11) 0.16765(9) 0.51246(6) 0.0315(3) Uani 1 1 d . . . .
H29 H 0.2051 0.1862 0.4826 0.038 Uiso 1 1 calc R . . .
C16 C 0.90485(11) 0.32742(9) 0.81421(6) 0.0297(3) Uani 1 1 d . . . .
H16 H 0.9496 0.3673 0.8303 0.036 Uiso 1 1 calc R . . .
C49 C 0.49283(11) 0.30381(9) 0.83011(6) 0.0301(3) Uani 1 1 d . . . .
C8 C 0.14374(12) 0.45427(10) 0.71397(6) 0.0349(3) Uani 1 1 d . . . .
C39 C 0.99956(12) 0.35363(9) 0.51171(6) 0.0335(3) Uani 1 1 d . . . .
C9 C 0.23708(12) 0.49682(9) 0.73118(6) 0.0336(3) Uani 1 1 d . . . .
H9 H 0.2310 0.5518 0.7382 0.040 Uiso 1 1 calc R . . .
C20 C 0.75664(13) 0.43195(9) 0.80637(7) 0.0382(3) Uani 1 1 d . . . .
H20A H 0.7048 0.4455 0.7761 0.057 Uiso 1 1 calc GR . . .
H20B H 0.8178 0.4687 0.8053 0.057 Uiso 1 1 calc GR . . .
H20C H 0.7212 0.4357 0.8435 0.057 Uiso 1 1 calc GR . . .
C42 C 0.69556(12) 0.35231(9) 0.47082(7) 0.0358(3) Uani 1 1 d . . . .
H42A H 0.6632 0.3034 0.4563 0.054 Uiso 1 1 calc GR . . .
H42B H 0.7100 0.3880 0.4389 0.054 Uiso 1 1 calc GR . . .
H42C H 0.6455 0.3777 0.4973 0.054 Uiso 1 1 calc GR . . .
C34 C 0.39149(13) 0.26311(9) 0.47483(7) 0.0374(3) Uani 1 1 d . . . .
H34A H 0.4588 0.2878 0.4881 0.056 Uiso 1 1 calc GR . . .
H34B H 0.3349 0.3033 0.4715 0.056 Uiso 1 1 calc GR . . .
H34C H 0.4032 0.2386 0.4375 0.056 Uiso 1 1 calc GR . . .
C11 C 0.26499(13) 0.24635(9) 0.69169(7) 0.0395(3) Uani 1 1 d . . . .
H11A H 0.3052 0.2428 0.6560 0.059 Uiso 1 1 calc GR . . .
H11B H 0.1924 0.2244 0.6861 0.059 Uiso 1 1 calc GR . . .
H11C H 0.3030 0.2165 0.7215 0.059 Uiso 1 1 calc GR . . .
C21 C 0.70091(13) 0.14515(9) 0.73865(8) 0.0395(3) Uani 1 1 d . . . .
H21A H 0.6308 0.1426 0.7577 0.059 Uiso 1 1 calc GR . . .
H21B H 0.7374 0.0940 0.7421 0.059 Uiso 1 1 calc GR . . .
H21C H 0.6899 0.1578 0.6982 0.059 Uiso 1 1 calc GR . . .
C48 C 0.38427(14) 0.43265(10) 0.58124(7) 0.0422(4) Uani 1 1 d . . . .
H48A H 0.4062 0.3902 0.5554 0.063 Uiso 1 1 calc GR . . .
H48B H 0.3202 0.4592 0.5656 0.063 Uiso 1 1 calc GR . . .
H48C H 0.3674 0.4104 0.6187 0.063 Uiso 1 1 calc GR . . .
C22 C 1.06484(12) 0.23098(12) 0.82456(7) 0.0439(4) Uani 1 1 d . . . .
H22A H 1.0655 0.1946 0.8570 0.066 Uiso 1 1 calc GR . . .
H22B H 1.1028 0.2797 0.8351 0.066 Uiso 1 1 calc GR . . .
H22C H 1.1011 0.2063 0.7921 0.066 Uiso 1 1 calc GR . . .
C43 C 0.90485(13) 0.21802(12) 0.63467(7) 0.0443(4) Uani 1 1 d . . . .
H43A H 0.8702 0.2467 0.6658 0.066 Uiso 1 1 calc GR . . .
H43B H 0.9801 0.2065 0.6451 0.066 Uiso 1 1 calc GR . . .
H43C H 0.8661 0.1684 0.6277 0.066 Uiso 1 1 calc GR . . .
C46 C 0.76386(14) 0.46561(11) 0.63469(8) 0.0447(4) Uani 1 1 d . . . .
H46A H 0.7845 0.4211 0.6104 0.067 Uiso 1 1 calc GR . . .
H46B H 0.7462 0.4462 0.6729 0.067 Uiso 1 1 calc GR . . .
H46C H 0.8241 0.5030 0.6374 0.067 Uiso 1 1 calc GR . . .
C35 C 0.09491(12) 0.07680(10) 0.54246(9) 0.0455(4) Uani 1 1 d . . . .
H35A H 0.0922 0.0414 0.5094 0.068 Uiso 1 1 calc GR . . .
H35B H 0.0446 0.1208 0.5365 0.068 Uiso 1 1 calc GR . . .
H35C H 0.0744 0.0476 0.5768 0.068 Uiso 1 1 calc GR . . .
C45 C 0.66612(14) 0.50663(10) 0.60900(8) 0.0437(4) Uani 1 1 d . . . .
H45A H 0.6478 0.5536 0.6321 0.052 Uiso 1 1 calc R . . .
H45B H 0.6829 0.5246 0.5699 0.052 Uiso 1 1 calc R . . .
C13 C 0.43876(13) 0.51138(10) 0.75155(8) 0.0441(4) Uani 1 1 d . . . .
H13A H 0.4605 0.5039 0.7915 0.066 Uiso 1 1 calc GR . . .
H13B H 0.4206 0.5670 0.7451 0.066 Uiso 1 1 calc GR . . .
H13C H 0.4984 0.4961 0.7266 0.066 Uiso 1 1 calc GR . . .
C12 C 0.03443(14) 0.49505(12) 0.70288(8) 0.0516(5) Uani 1 1 d . . . .
H12A H 0.0164 0.4919 0.6622 0.077 Uiso 1 1 calc GR . . .
H12B H 0.0392 0.5506 0.7144 0.077 Uiso 1 1 calc GR . . .
H12C H -0.0219 0.4686 0.7250 0.077 Uiso 1 1 calc GR . . .
C25A C 0.77473(16) 0.13368(11) 0.48954(10) 0.0351(5) Uani 0.838(3) 1 d . P A 1
H25A H 0.7845 0.1817 0.4669 0.053 Uiso 0.838(3) 1 calc GR P A 1
H25B H 0.7872 0.0873 0.4655 0.053 Uiso 0.838(3) 1 calc GR P A 1
H25C H 0.8264 0.1336 0.5215 0.053 Uiso 0.838(3) 1 calc GR P A 1
C44 C 1.10518(14) 0.39254(11) 0.49096(8) 0.0489(4) Uani 1 1 d . . . .
H44A H 1.1187 0.3769 0.4514 0.073 Uiso 1 1 calc GR . . .
H44B H 1.1656 0.3753 0.5152 0.073 Uiso 1 1 calc GR . . .
H44C H 1.0982 0.4501 0.4931 0.073 Uiso 1 1 calc GR . . .
C24A C 0.58021(15) 0.12466(11) 0.45841(7) 0.0343(4) Uani 0.838(3) 1 d . P A 1
H24A H 0.5059 0.1154 0.4709 0.051 Uiso 0.838(3) 1 calc GR P A 1
H24B H 0.6037 0.0806 0.4344 0.051 Uiso 0.838(3) 1 calc GR P A 1
H24C H 0.5832 0.1739 0.4365 0.051 Uiso 0.838(3) 1 calc GR P A 1
C47 C 0.47569(14) 0.49180(10) 0.58736(9) 0.0493(4) Uani 1 1 d . . . .
H47A H 0.4892 0.5173 0.5501 0.059 Uiso 1 1 calc R . . .
H47B H 0.4550 0.5334 0.6149 0.059 Uiso 1 1 calc R . . .
C4A C 0.58150(15) 0.26254(12) 0.86734(7) 0.0382(5) Uani 0.870(3) 1 d . P B 1
H4AA H 0.6443 0.2975 0.8711 0.057 Uiso 0.870(3) 1 calc GR P B 1
H4AB H 0.6034 0.2131 0.8491 0.057 Uiso 0.870(3) 1 calc GR P B 1
H4AC H 0.5524 0.2512 0.9052 0.057 Uiso 0.870(3) 1 calc GR P B 1
C2A C 0.39122(15) 0.24919(13) 0.83028(8) 0.0382(5) Uani 0.870(3) 1 d . P B 1
H2AA H 0.3726 0.2360 0.8697 0.057 Uiso 0.870(3) 1 calc GR P B 1
H2AB H 0.4069 0.2006 0.8092 0.057 Uiso 0.870(3) 1 calc GR P B 1
H2AC H 0.3304 0.2767 0.8121 0.057 Uiso 0.870(3) 1 calc GR P B 1
C3A C 0.46221(16) 0.38349(12) 0.86124(7) 0.0393(5) Uani 0.870(3) 1 d . P B 1
H3AA H 0.4476 0.3728 0.9015 0.059 Uiso 0.870(3) 1 calc GR P B 1
H3AB H 0.3976 0.4062 0.8432 0.059 Uiso 0.870(3) 1 calc GR P B 1
H3AC H 0.5224 0.4208 0.8583 0.059 Uiso 0.870(3) 1 calc GR P B 1
C26A C 0.64512(15) 0.05347(10) 0.54761(8) 0.0343(4) Uani 0.838(3) 1 d . P A 1
H26A H 0.6881 0.0568 0.5828 0.051 Uiso 0.838(3) 1 calc GR P A 1
H26B H 0.6702 0.0087 0.5248 0.051 Uiso 0.838(3) 1 calc GR P A 1
H26C H 0.5688 0.0459 0.5571 0.051 Uiso 0.838(3) 1 calc GR P A 1
C26B C 0.7214(12) 0.1580(6) 0.4611(5) 0.047(3) Uani 0.162(3) 1 d . P A 2
H26D H 0.6769 0.1943 0.4382 0.070 Uiso 0.162(3) 1 calc GR P A 2
H26E H 0.7405 0.1120 0.4379 0.070 Uiso 0.162(3) 1 calc GR P A 2
H26F H 0.7874 0.1851 0.4736 0.070 Uiso 0.162(3) 1 calc GR P A 2
C25B C 0.7569(9) 0.0867(6) 0.5559(5) 0.047(3) Uani 0.162(3) 1 d . P A 2
H25D H 0.8218 0.1199 0.5568 0.071 Uiso 0.162(3) 1 calc GR P A 2
H25E H 0.7749 0.0347 0.5404 0.071 Uiso 0.162(3) 1 calc GR P A 2
H25F H 0.7293 0.0807 0.5947 0.071 Uiso 0.162(3) 1 calc GR P A 2
C24B C 0.5786(8) 0.0724(6) 0.5035(5) 0.045(3) Uani 0.162(3) 1 d . P A 2
H24D H 0.5485 0.0559 0.5401 0.067 Uiso 0.162(3) 1 calc GR P A 2
H24E H 0.6116 0.0268 0.4847 0.067 Uiso 0.162(3) 1 calc GR P A 2
H24F H 0.5208 0.0937 0.4792 0.067 Uiso 0.162(3) 1 calc GR P A 2
C3B C 0.5606(11) 0.3457(11) 0.8730(5) 0.055(4) Uani 0.130(3) 1 d . P B 2
H3BA H 0.5292 0.3390 0.9109 0.083 Uiso 0.130(3) 1 calc GR P B 2
H3BB H 0.5634 0.4021 0.8636 0.083 Uiso 0.130(3) 1 calc GR P B 2
H3BC H 0.6339 0.3238 0.8729 0.083 Uiso 0.130(3) 1 calc GR P B 2
C4B C 0.5144(12) 0.2062(10) 0.8347(7) 0.058(5) Uani 0.130(3) 1 d . P B 2
H4BA H 0.4878 0.1805 0.7999 0.087 Uiso 0.130(3) 1 calc GR P B 2
H4BB H 0.4759 0.1850 0.8677 0.087 Uiso 0.130(3) 1 calc GR P B 2
H4BC H 0.5919 0.1961 0.8392 0.087 Uiso 0.130(3) 1 calc GR P B 2
C2B C 0.3701(12) 0.3121(11) 0.8396(6) 0.052(4) Uani 0.130(3) 1 d . P B 2
H2BA H 0.3527 0.2962 0.8787 0.078 Uiso 0.130(3) 1 calc GR P B 2
H2BB H 0.3310 0.2783 0.8126 0.078 Uiso 0.130(3) 1 calc GR P B 2
H2BC H 0.3485 0.3672 0.8337 0.078 Uiso 0.130(3) 1 calc GR P B 2

loop_
_atom_site_aniso_label
_atom_site_aniso_U_11
_atom_site_aniso_U_22
_atom_site_aniso_U_33
_atom_site_aniso_U_23
_atom_site_aniso_U_13
_atom_site_aniso_U_12
Ca1 0.01727(13) 0.02133(14) 0.02000(13) -0.00141(8) 0.00181(9) 0.00101(8)
O1 0.0312(5) 0.0259(5) 0.0334(5) 0.0038(4) -0.0001(4) 0.0006(4)
N4 0.0173(5) 0.0292(5) 0.0252(5) -0.0046(4) 0.0040(4) -0.0011(4)
N3 0.0188(5) 0.0247(5) 0.0270(5) -0.0060(4) 0.0043(4) -0.0022(4)
N1 0.0193(5) 0.0376(6) 0.0244(5) 0.0004(5) 0.0035(4) 0.0067(4)
N2 0.0195(5) 0.0308(6) 0.0214(5) -0.0003(4) 0.0008(4) 0.0028(4)
C23 0.0206(6) 0.0217(6) 0.0202(6) 0.0019(5) 0.0021(4) 0.0017(5)
C36 0.0182(6) 0.0254(6) 0.0260(6) -0.0066(5) 0.0043(5) -0.0005(5)
C5 0.0190(6) 0.0317(7) 0.0239(6) -0.0004(5) 0.0046(5) 0.0045(5)
C14 0.0195(6) 0.0276(6) 0.0188(5) 0.0018(5) 0.0020(4) 0.0014(5)
C19 0.0255(6) 0.0265(6) 0.0248(6) 0.0009(5) 0.0009(5) 0.0002(5)
C1 0.0222(6) 0.0200(6) 0.0237(6) -0.0025(4) 0.0027(5) -0.0006(4)
C28 0.0269(7) 0.0272(6) 0.0268(6) -0.0055(5) 0.0007(5) 0.0016(5)
C32 0.0210(6) 0.0239(6) 0.0272(6) -0.0062(5) 0.0038(5) 0.0007(5)
C27 0.0183(6) 0.0231(6) 0.0255(6) -0.0073(5) 0.0044(5) -0.0008(5)
C37 0.0261(7) 0.0238(6) 0.0298(7) -0.0045(5) 0.0039(5) 0.0002(5)
C6 0.0245(7) 0.0315(7) 0.0296(7) -0.0064(5) 0.0039(5) 0.0019(5)
C15 0.0263(6) 0.0271(6) 0.0241(6) -0.0006(5) 0.0009(5) -0.0011(5)
C50 0.0276(7) 0.0231(6) 0.0296(6) -0.0030(5) 0.0090(5) 0.0011(5)
C31 0.0243(6) 0.0231(6) 0.0362(7) -0.0059(5) 0.0086(5) -0.0027(5)
C17 0.0234(7) 0.0445(8) 0.0224(6) 0.0020(5) -0.0011(5) 0.0045(6)
C30 0.0212(6) 0.0280(7) 0.0441(8) -0.0125(6) 0.0000(5) -0.0004(5)
C41 0.0214(6) 0.0361(7) 0.0280(6) -0.0052(5) 0.0028(5) 0.0008(5)
C18 0.0303(7) 0.0289(7) 0.0276(7) 0.0022(5) 0.0012(5) 0.0083(5)
C38 0.0344(7) 0.0261(6) 0.0323(7) -0.0045(5) 0.0088(6) -0.0056(5)
C10 0.0254(7) 0.0315(7) 0.0299(7) -0.0022(5) 0.0028(5) 0.0004(5)
C33 0.0286(7) 0.0373(7) 0.0297(7) 0.0024(6) 0.0044(5) -0.0011(6)
C7 0.0205(6) 0.0439(8) 0.0357(7) -0.0112(6) -0.0001(5) 0.0001(6)
C40 0.0189(6) 0.0440(8) 0.0351(7) -0.0114(6) 0.0013(5) -0.0025(6)
C29 0.0267(7) 0.0328(7) 0.0350(7) -0.0079(6) -0.0066(6) 0.0030(5)
C16 0.0262(7) 0.0374(7) 0.0256(6) -0.0027(5) -0.0028(5) -0.0054(5)
C49 0.0263(7) 0.0407(8) 0.0234(6) 0.0025(5) 0.0055(5) 0.0003(6)
C8 0.0261(7) 0.0446(8) 0.0340(7) -0.0082(6) -0.0004(6) 0.0116(6)
C39 0.0274(7) 0.0348(7) 0.0384(8) -0.0127(6) 0.0101(6) -0.0094(6)
C9 0.0339(7) 0.0301(7) 0.0368(7) -0.0051(6) 0.0022(6) 0.0082(6)
C20 0.0396(8) 0.0273(7) 0.0477(9) -0.0067(6) -0.0036(7) -0.0005(6)
C42 0.0324(7) 0.0376(8) 0.0375(8) 0.0071(6) -0.0004(6) 0.0026(6)
C34 0.0421(8) 0.0377(8) 0.0325(7) 0.0028(6) 0.0002(6) 0.0000(6)
C11 0.0354(8) 0.0354(8) 0.0479(9) -0.0137(7) 0.0015(7) 0.0014(6)
C21 0.0359(8) 0.0278(7) 0.0546(9) -0.0071(6) -0.0041(7) -0.0013(6)
C48 0.0402(8) 0.0451(9) 0.0412(8) 0.0007(7) -0.0077(7) 0.0033(7)
C22 0.0288(8) 0.0644(11) 0.0383(8) -0.0043(7) -0.0064(6) 0.0103(7)
C43 0.0272(7) 0.0690(11) 0.0366(8) 0.0106(8) -0.0024(6) 0.0018(7)
C46 0.0367(8) 0.0487(9) 0.0486(9) -0.0061(7) -0.0034(7) -0.0062(7)
C35 0.0243(7) 0.0396(8) 0.0724(11) -0.0112(8) -0.0044(7) -0.0042(6)
C45 0.0426(9) 0.0331(8) 0.0554(10) 0.0029(7) -0.0018(7) -0.0088(7)
C13 0.0362(8) 0.0379(8) 0.0581(10) -0.0024(7) -0.0007(7) -0.0084(7)
C12 0.0351(9) 0.0652(12) 0.0544(10) -0.0144(9) -0.0090(7) 0.0232(8)
C25A 0.0318(10) 0.0292(9) 0.0446(11) -0.0122(8) 0.0164(8) -0.0016(7)
C44 0.0362(8) 0.0515(10) 0.0592(10) -0.0104(8) 0.0143(7) -0.0185(7)
C24A 0.0400(10) 0.0340(9) 0.0290(9) -0.0115(7) 0.0014(7) 0.0031(7)
C47 0.0428(9) 0.0385(9) 0.0663(11) 0.0130(8) -0.0137(8) 0.0057(7)
C4A 0.0346(9) 0.0553(11) 0.0248(8) 0.0106(7) 0.0054(7) 0.0021(8)
C2A 0.0325(9) 0.0467(11) 0.0354(9) 0.0112(8) 0.0057(7) -0.0063(8)
C3A 0.0414(10) 0.0499(11) 0.0270(8) -0.0071(7) 0.0117(7) 0.0013(8)
C26A 0.0411(10) 0.0233(8) 0.0387(9) 0.0006(7) 0.0137(8) 0.0061(7)
C26B 0.069(8) 0.030(5) 0.042(6) -0.015(4) 0.019(6) -0.007(5)
C25B 0.054(6) 0.032(5) 0.056(6) -0.013(4) -0.009(5) 0.019(4)
C24B 0.027(5) 0.050(6) 0.058(6) -0.029(5) 0.008(4) -0.005(4)
C3B 0.043(7) 0.101(12) 0.022(6) 0.001(6) 0.000(5) 0.017(8)
C4B 0.049(8) 0.075(10) 0.051(8) 0.037(7) 0.025(6) 0.014(7)
C2B 0.043(8) 0.087(13) 0.026(6) 0.012(6) 0.006(5) 0.009(7)

loop_
_atom_type_symbol
_atom_type_description
_atom_type_scat_dispersion_real
_atom_type_scat_dispersion_imag
_atom_type_scat_source
C C 0.0181 0.0091 'International Tables Vol C Tables 4.2.6.8 and 6.1.1.4'
H H 0.0000 0.0000 'International Tables Vol C Tables 4.2.6.8 and 6.1.1.4'
Ca Ca 0.3641 1.2855 'International Tables Vol C Tables 4.2.6.8 and 6.1.1.4'
N N 0.0311 0.0180 'International Tables Vol C Tables 4.2.6.8 and 6.1.1.4'
O O 0.0492 0.0322 'International Tables Vol C Tables 4.2.6.8 and 6.1.1.4'

loop_
_exptl_crystal_face_index_h
_exptl_crystal_face_index_k
_exptl_crystal_face_index_l
_exptl_crystal_face_perp_dist
_exptl_oxdiff_crystal_face_indexfrac_h
_exptl_oxdiff_crystal_face_indexfrac_k
_exptl_oxdiff_crystal_face_indexfrac_l
_exptl_oxdiff_crystal_face_x
_exptl_oxdiff_crystal_face_y
_exptl_oxdiff_crystal_face_z
3 -10 3 0.1704 3.0013 -9.9985 2.9957 -0.4516 -0.1848 -0.9006
3 9 6 0.2015 2.9933 9.0103 6.0021 0.9406 0.3473 0.0670
-4 9 -5 0.1544 -3.9998 8.9957 -4.9957 0.2702 0.1374 0.9896
-4 -7 -7 0.1737 -3.9933 -7.0112 -7.0011 -0.8782 -0.3312 0.1590
6 5 -7 0.1710 5.9986 5.0008 -6.9972 0.1571 0.9930 -0.0221
-7 -4 6 0.1009 -6.9982 -4.0021 5.9978 -0.1608 -1.0111 0.1925
-5 6 -7 0.1283 -4.9976 5.9923 -6.9964 -0.0433 0.0217 0.9673
0 -4 14 0.1243 -0.0039 -3.9900 13.9961 0.3730 -0.6840 -0.6406
5 -1 -11 0.0691 5.0026 -1.0052 -10.9986 -0.4457 0.8528 -0.1516
6 -6 5 0.1702 5.9980 -5.9931 4.9967 -0.0235 0.1479 -0.9924
-4 6 10 0.1496 -4.0044 6.0069 10.0006 0.7549 -0.5514 0.3748
-6 2 8 0.0973 -6.0015 2.0023 7.9995 0.3510 -0.7928 0.3817
-1 -4 14 0.1128 -1.0035 -3.9908 13.9961 0.3488 -0.7754 -0.5557
-7 1 7 0.0969 -7.0004 1.0004 6.9994 0.2152 -0.8793 0.4408
-3 -5 12 0.1043 -3.0016 -4.9944 11.9962 0.1432 -0.9142 -0.3819
-6 -2 10 0.0999 -6.0008 -1.9974 9.9977 0.1777 -1.0077 0.0994
-5 7 -6 0.1236 -4.9983 6.9934 -5.9962 0.0683 0.0168 0.9930
-2 7 11 0.1562 -2.0059 7.0096 11.0007 0.9149 -0.3735 0.2308
0 3 14 0.1676 -0.0064 3.0123 13.9986 0.8356 -0.4447 -0.2511
-3 -2 -13 0.1373 -2.9932 -2.0136 -12.9983 -0.7967 0.1656 0.5315
-1 -7 -11 0.1606 -0.9929 -7.0120 -11.0005 -0.9876 0.0993 0.0238
0 8 10 0.1595 -0.0067 8.0108 10.0011 0.9839 -0.1175 0.1466
4 1 13 0.1802 3.9932 1.0141 12.9979 0.7548 -0.1084 -0.6720

loop_
_geom_angle_atom_site_label_1
_geom_angle_atom_site_label_2
_geom_angle_atom_site_label_3
_geom_angle
O1 Ca1 N4 99.85(4)
N3 Ca1 O1 115.78(4)
N3 Ca1 N4 55.14(4)
N3 Ca1 N1 117.50(4)
N1 Ca1 O1 95.92(4)
N1 Ca1 N4 164.22(4)
N2 Ca1 O1 113.50(4)
N2 Ca1 N4 117.13(4)
N2 Ca1 N3 130.70(4)
N2 Ca1 N1 54.90(4)
C45 O1 Ca1 124.35(9)
C47 O1 Ca1 123.50(9)
C47 O1 C45 111.77(12)
C23 N4 Ca1 95.71(7)
C23 N4 C36 129.32(10)
C36 N4 Ca1 132.02(8)
C23 N3 Ca1 96.28(7)
C23 N3 C27 130.01(10)
C27 N3 Ca1 133.66(8)
C5 N1 Ca1 133.11(8)
C1 N1 Ca1 95.70(8)
C1 N1 C5 130.52(11)
C14 N2 Ca1 131.48(8)
C1 N2 Ca1 96.38(8)
C1 N2 C14 131.76(11)
N4 C23 C50 123.65(11)
N3 C23 N4 112.67(11)
N3 C23 C50 123.21(11)
N4 C36 C37 120.26(11)
C41 C36 N4 120.64(12)
C41 C36 C37 118.37(12)
N1 C5 C6 119.70(12)
C10 C5 N1 120.46(12)
C10 C5 C6 118.40(12)
C19 C14 N2 119.30(11)
C19 C14 C15 118.65(12)
C15 C14 N2 121.19(11)
C14 C19 C21 119.83(12)
C18 C19 C14 119.91(12)
C18 C19 C21 120.22(12)
N1 C1 C49 122.54(11)
N2 C1 N1 112.27(11)
N2 C1 C49 124.94(12)
C27 C28 C34 122.28(12)
C29 C28 C27 119.55(13)
C29 C28 C34 118.17(13)
C27 C32 C33 120.96(11)
C31 C32 C27 120.01(12)
C31 C32 C33 118.93(12)
C28 C27 N3 120.20(12)
C32 C27 N3 120.43(11)
C32 C27 C28 118.35(12)
C36 C37 C42 120.09(12)
C38 C37 C36 119.84(13)
C38 C37 C42 120.05(13)
C5 C6 C11 120.77(12)
C7 C6 C5 119.80(13)
C7 C6 C11 119.25(13)
C14 C15 C20 121.20(12)
C16 C15 C14 119.43(12)
C16 C15 C20 119.37(12)
C23 C50 C24A 112.50(11)
C23 C50 C25B 99.0(3)
C25A C50 C23 114.79(11)
C25A C50 C24A 106.09(13)
C25A C50 C26A 107.94(13)
C26A C50 C23 108.09(11)
C26A C50 C24A 107.10(13)
C26B C50 C23 112.0(4)
C26B C50 C25B 103.2(7)
C24B C50 C23 117.5(4)
C24B C50 C26B 116.5(6)
C24B C50 C25B 105.5(6)
C32 C31 H31 119.0
C30 C31 C32 122.00(13)
C30 C31 H31 119.0
C18 C17 C22 121.05(14)
C16 C17 C18 117.43(12)
C16 C17 C22 121.51(14)
C31 C30 C35 121.87(14)
C29 C30 C31 117.53(12)
C29 C30 C35 120.59(14)
C36 C41 C43 120.24(12)
C40 C41 C36 119.69(13)
C40 C41 C43 120.06(13)
C19 C18 H18 118.9
C17 C18 C19 122.17(13)
C17 C18 H18 118.9
C37 C38 H38 118.9
C39 C38 C37 122.19(13)
C39 C38 H38 118.9
C5 C10 C13 121.22(13)
C9 C10 C5 119.64(13)
C9 C10 C13 118.92(13)
C32 C33 H33A 109.5
C32 C33 H33B 109.5
C32 C33 H33C 109.5
H33A C33 H33B 109.5
H33A C33 H33C 109.5
H33B C33 H33C 109.5
C6 C7 H7 118.8
C8 C7 C6 122.46(13)
C8 C7 H7 118.8
C41 C40 H40 118.9
C39 C40 C41 122.27(13)
C39 C40 H40 118.9
C28 C29 H29 118.7
C30 C29 C28 122.54(13)
C30 C29 H29 118.7
C15 C16 H16 118.8
C17 C16 C15 122.37(13)
C17 C16 H16 118.8
C1 C49 C4B 100.6(5)
C4A C49 C1 114.21(12)
C4A C49 C3A 107.07(13)
C2A C49 C1 109.16(12)
C2A C49 C4A 107.18(13)
C2A C49 C3A 107.97(13)
C3A C49 C1 111.01(12)
C3B C49 C1 113.8(6)
C3B C49 C4B 109.8(9)
C3B C49 C2B 114.1(8)
C2B C49 C1 113.3(5)
C2B C49 C4B 103.7(9)
C7 C8 C9 117.43(13)
C7 C8 C12 120.27(14)
C9 C8 C12 122.20(15)
C38 C39 C44 121.06(15)
C40 C39 C38 117.62(12)
C40 C39 C44 121.31(15)
C10 C9 H9 118.9
C8 C9 C10 122.22(13)
C8 C9 H9 118.9
C15 C20 H20A 109.5
C15 C20 H20B 109.5
C15 C20 H20C 109.5
H20A C20 H20B 109.5
H20A C20 H20C 109.5
H20B C20 H20C 109.5
C37 C42 H42A 109.5
C37 C42 H42B 109.5
C37 C42 H42C 109.5
H42A C42 H42B 109.5
H42A C42 H42C 109.5
H42B C42 H42C 109.5
C28 C34 H34A 109.5
C28 C34 H34B 109.5
C28 C34 H34C 109.5
H34A C34 H34B 109.5
H34A C34 H34C 109.5
H34B C34 H34C 109.5
C6 C11 H11A 109.5
C6 C11 H11B 109.5
C6 C11 H11C 109.5
H11A C11 H11B 109.5
H11A C11 H11C 109.5
H11B C11 H11C 109.5
C19 C21 H21A 109.5
C19 C21 H21B 109.5
C19 C21 H21C 109.5
H21A C21 H21B 109.5
H21A C21 H21C 109.5
H21B C21 H21C 109.5
H48A C48 H48B 109.5
H48A C48 H48C 109.5
H48B C48 H48C 109.5
C47 C48 H48A 109.5
C47 C48 H48B 109.5
C47 C48 H48C 109.5
C17 C22 H22A 109.5
C17 C22 H22B 109.5
C17 C22 H22C 109.5
H22A C22 H22B 109.5
H22A C22 H22C 109.5
H22B C22 H22C 109.5
C41 C43 H43A 109.5
C41 C43 H43B 109.5
C41 C43 H43C 109.5
H43A C43 H43B 109.5
H43A C43 H43C 109.5
H43B C43 H43C 109.5
H46A C46 H46B 109.5
H46A C46 H46C 109.5
H46B C46 H46C 109.5
C45 C46 H46A 109.5
C45 C46 H46B 109.5
C45 C46 H46C 109.5
C30 C35 H35A 109.5
C30 C35 H35B 109.5
C30 C35 H35C 109.5
H35A C35 H35B 109.5
H35A C35 H35C 109.5
H35B C35 H35C 109.5
O1 C45 C46 110.08(13)
O1 C45 H45A 109.6
O1 C45 H45B 109.6
C46 C45 H45A 109.6
C46 C45 H45B 109.6
H45A C45 H45B 108.2
C10 C13 H13A 109.5
C10 C13 H13B 109.5
C10 C13 H13C 109.5
H13A C13 H13B 109.5
H13A C13 H13C 109.5
H13B C13 H13C 109.5
C8 C12 H12A 109.5
C8 C12 H12B 109.5
C8 C12 H12C 109.5
H12A C12 H12B 109.5
H12A C12 H12C 109.5
H12B C12 H12C 109.5
C50 C25A H25A 109.5
C50 C25A H25B 109.5
C50 C25A H25C 109.5
H25A C25A H25B 109.5
H25A C25A H25C 109.5
H25B C25A H25C 109.5
C39 C44 H44A 109.5
C39 C44 H44B 109.5
C39 C44 H44C 109.5
H44A C44 H44B 109.5
H44A C44 H44C 109.5
H44B C44 H44C 109.5
C50 C24A H24A 109.5
C50 C24A H24B 109.5
C50 C24A H24C 109.5
H24A C24A H24B 109.5
H24A C24A H24C 109.5
H24B C24A H24C 109.5
O1 C47 C48 110.38(13)
O1 C47 H47A 109.6
O1 C47 H47B 109.6
C48 C47 H47A 109.6
C48 C47 H47B 109.6
H47A C47 H47B 108.1
C49 C4A H4AA 109.5
C49 C4A H4AB 109.5
C49 C4A H4AC 109.5
H4AA C4A H4AB 109.5
H4AA C4A H4AC 109.5
H4AB C4A H4AC 109.5
C49 C2A H2AA 109.5
C49 C2A H2AB 109.5
C49 C2A H2AC 109.5
H2AA C2A H2AB 109.5
H2AA C2A H2AC 109.5
H2AB C2A H2AC 109.5
C49 C3A H3AA 109.5
C49 C3A H3AB 109.5
C49 C3A H3AC 109.5
H3AA C3A H3AB 109.5
H3AA C3A H3AC 109.5
H3AB C3A H3AC 109.5
C50 C26A H26A 109.5
C50 C26A H26B 109.5
C50 C26A H26C 109.5
H26A C26A H26B 109.5
H26A C26A H26C 109.5
H26B C26A H26C 109.5
C50 C26B H26D 109.5
C50 C26B H26E 109.5
C50 C26B H26F 109.5
H26D C26B H26E 109.5
H26D C26B H26F 109.5
H26E C26B H26F 109.5
C50 C25B H25D 109.5
C50 C25B H25E 109.5
C50 C25B H25F 109.5
H25D C25B H25E 109.5
H25D C25B H25F 109.5
H25E C25B H25F 109.5
C50 C24B H24D 109.5
C50 C24B H24E 109.5
C50 C24B H24F 109.5
H24D C24B H24E 109.5
H24D C24B H24F 109.5
H24E C24B H24F 109.5
C49 C3B H3BA 109.5
C49 C3B H3BB 109.5
C49 C3B H3BC 109.5
H3BA C3B H3BB 109.5
H3BA C3B H3BC 109.5
H3BB C3B H3BC 109.5
C49 C4B H4BA 109.5
C49 C4B H4BB 109.5
C49 C4B H4BC 109.5
H4BA C4B H4BB 109.5
H4BA C4B H4BC 109.5
H4BB C4B H4BC 109.5
C49 C2B H2BA 109.5
C49 C2B H2BB 109.5
C49 C2B H2BC 109.5
H2BA C2B H2BB 109.5
H2BA C2B H2BC 109.5
H2BB C2B H2BC 109.5

loop_
_geom_bond_atom_site_label_1
_geom_bond_atom_site_label_2
_geom_bond_distance
Ca1 O1 2.4070(9)
Ca1 N4 2.4103(10)
Ca1 N3 2.4005(10)
Ca1 N1 2.4059(11)
Ca1 N2 2.3970(11)
O1 C45 1.4331(18)
O1 C47 1.4294(18)
N4 C23 1.3400(16)
N4 C36 1.4100(16)
N3 C23 1.3356(16)
N3 C27 1.4186(16)
N1 C5 1.4101(16)
N1 C1 1.3380(17)
N2 C14 1.4121(16)
N2 C1 1.3282(17)
C23 C50 1.5640(17)
C36 C37 1.4099(19)
C36 C41 1.4070(18)
C5 C6 1.4104(19)
C5 C10 1.4090(19)
C14 C19 1.4012(18)
C14 C15 1.4081(18)
C19 C18 1.3883(19)
C19 C21 1.5017(19)
C1 C49 1.5646(17)
C28 C27 1.4159(19)
C28 C29 1.3907(19)
C28 C34 1.509(2)
C32 C27 1.4050(18)
C32 C31 1.3968(18)
C32 C33 1.5021(19)
C37 C38 1.3919(19)
C37 C42 1.501(2)
C6 C7 1.3871(19)
C6 C11 1.503(2)
C15 C16 1.3940(19)
C15 C20 1.5040(19)
C50 C25A 1.516(2)
C50 C24A 1.566(2)
C50 C26A 1.527(2)
C50 C26B 1.489(11)
C50 C25B 1.714(10)
C50 C24B 1.388(10)
C31 H31 0.9300
C31 C30 1.388(2)
C17 C18 1.388(2)
C17 C16 1.382(2)
C17 C22 1.5093(19)
C30 C29 1.386(2)
C30 C35 1.5097(19)
C41 C40 1.3947(19)
C41 C43 1.500(2)
C18 H18 0.9300
C38 H38 0.9300
C38 C39 1.384(2)
C10 C9 1.395(2)
C10 C13 1.504(2)
C33 H33A 0.9600
C33 H33B 0.9600
C33 H33C 0.9600
C7 H7 0.9300
C7 C8 1.385(2)
C40 H40 0.9300
C40 C39 1.385(2)
C29 H29 0.9300
C16 H16 0.9300
C49 C4A 1.530(2)
C49 C2A 1.529(2)
C49 C3A 1.550(2)
C49 C3B 1.455(15)
C49 C4B 1.644(16)
C49 C2B 1.512(14)
C8 C9 1.388(2)
C8 C12 1.507(2)
C39 C44 1.5142(19)
C9 H9 0.9300
C20 H20A 0.9600
C20 H20B 0.9600
C20 H20C 0.9600
C42 H42A 0.9600
C42 H42B 0.9600
C42 H42C 0.9600
C34 H34A 0.9600
C34 H34B 0.9600
C34 H34C 0.9600
C11 H11A 0.9600
C11 H11B 0.9600
C11 H11C 0.9600
C21 H21A 0.9600
C21 H21B 0.9600
C21 H21C 0.9600
C48 H48A 0.9600
C48 H48B 0.9600
C48 H48C 0.9600
C48 C47 1.486(2)
C22 H22A 0.9600
C22 H22B 0.9600
C22 H22C 0.9600
C43 H43A 0.9600
C43 H43B 0.9600
C43 H43C 0.9600
C46 H46A 0.9600
C46 H46B 0.9600
C46 H46C 0.9600
C46 C45 1.484(2)
C35 H35A 0.9600
C35 H35B 0.9600
C35 H35C 0.9600
C45 H45A 0.9700
C45 H45B 0.9700
C13 H13A 0.9600
C13 H13B 0.9600
C13 H13C 0.9600
C12 H12A 0.9600
C12 H12B 0.9600
C12 H12C 0.9600
C25A H25A 0.9600
C25A H25B 0.9600
C25A H25C 0.9600
C44 H44A 0.9600
C44 H44B 0.9600
C44 H44C 0.9600
C24A H24A 0.9600
C24A H24B 0.9600
C24A H24C 0.9600
C47 H47A 0.9700
C47 H47B 0.9700
C4A H4AA 0.9600
C4A H4AB 0.9600
C4A H4AC 0.9600
C2A H2AA 0.9600
C2A H2AB 0.9600
C2A H2AC 0.9600
C3A H3AA 0.9600
C3A H3AB 0.9600
C3A H3AC 0.9600
C26A H26A 0.9600
C26A H26B 0.9600
C26A H26C 0.9600
C26B H26D 0.9600
C26B H26E 0.9600
C26B H26F 0.9600
C25B H25D 0.9600
C25B H25E 0.9600
C25B H25F 0.9600
C24B H24D 0.9600
C24B H24E 0.9600
C24B H24F 0.9600
C3B H3BA 0.9600
C3B H3BB 0.9600
C3B H3BC 0.9600
C4B H4BA 0.9600
C4B H4BB 0.9600
C4B H4BC 0.9600
C2B H2BA 0.9600
C2B H2BB 0.9600
C2B H2BC 0.9600

loop_
_geom_torsion_atom_site_label_1
_geom_torsion_atom_site_label_2
_geom_torsion_atom_site_label_3
_geom_torsion_atom_site_label_4
_geom_torsion
Ca1 O1 C45 C46 1.93(18)
Ca1 O1 C47 C48 -11.6(2)
Ca1 N4 C23 N3 4.33(11)
Ca1 N4 C23 C50 -167.99(10)
Ca1 N4 C36 C37 -84.81(14)
Ca1 N4 C36 C41 85.26(15)
Ca1 N3 C23 N4 -4.35(11)
Ca1 N3 C23 C50 168.01(10)
Ca1 N3 C27 C28 95.15(14)
Ca1 N3 C27 C32 -73.17(15)
Ca1 N1 C5 C6 76.18(16)
Ca1 N1 C5 C10 -89.94(15)
Ca1 N1 C1 N2 8.30(11)
Ca1 N1 C1 C49 -166.29(10)
Ca1 N2 C14 C19 -65.47(15)
Ca1 N2 C14 C15 103.74(13)
Ca1 N2 C1 N1 -8.34(11)
Ca1 N2 C1 C49 166.09(11)
N4 C23 C50 C25A -11.70(19)
N4 C23 C50 C24A -133.14(13)
N4 C23 C50 C26A 108.81(14)
N4 C23 C50 C26B -54.2(7)
N4 C23 C50 C25B 54.1(5)
N4 C23 C50 C24B 166.9(6)
N4 C36 C37 C38 171.53(11)
N4 C36 C37 C42 -7.01(18)
N4 C36 C41 C40 -171.90(12)
N4 C36 C41 C43 6.7(2)
N3 C23 C50 C25A 176.77(15)
N3 C23 C50 C24A 55.33(16)
N3 C23 C50 C26A -62.71(16)
N3 C23 C50 C26B 134.3(7)
N3 C23 C50 C25B -117.4(4)
N3 C23 C50 C24B -4.6(6)
N1 C5 C6 C7 -168.68(12)
N1 C5 C6 C11 6.5(2)
N1 C5 C10 C9 167.77(12)
N1 C5 C10 C13 -6.9(2)
N1 C1 C49 C4A 166.72(14)
N1 C1 C49 C2A 46.78(18)
N1 C1 C49 C3A -72.12(17)
N1 C1 C49 C3B -131.1(7)
N1 C1 C49 C4B 111.5(6)
N1 C1 C49 C2B 1.4(8)
N2 C14 C19 C18 169.02(11)
N2 C14 C19 C21 -8.61(18)
N2 C14 C15 C16 -167.94(11)
N2 C14 C15 C20 12.58(19)
N2 C1 C49 C4A -7.2(2)
N2 C1 C49 C2A -127.11(15)
N2 C1 C49 C3A 114.00(15)
N2 C1 C49 C3B 55.0(7)
N2 C1 C49 C4B -62.4(6)
N2 C1 C49 C2B -172.4(8)
C23 N4 C36 C37 70.82(18)
C23 N4 C36 C41 -119.11(15)
C23 N3 C27 C28 -88.18(17)
C23 N3 C27 C32 103.49(15)
C36 N4 C23 N3 -157.73(12)
C36 N4 C23 C50 29.9(2)
C36 C37 C38 C39 -0.4(2)
C36 C41 C40 C39 1.3(2)
C5 N1 C1 N2 -163.07(13)
C5 N1 C1 C49 22.3(2)
C5 C6 C7 C8 2.1(2)
C5 C10 C9 C8 -0.4(2)
C14 N2 C1 N1 178.24(13)
C14 N2 C1 C49 -7.3(2)
C14 C19 C18 C17 -1.3(2)
C14 C15 C16 C17 -0.5(2)
C19 C14 C15 C16 1.34(18)
C19 C14 C15 C20 -178.14(12)
C1 N1 C5 C6 -115.62(16)
C1 N1 C5 C10 78.26(18)
C1 N2 C14 C19 105.79(16)
C1 N2 C14 C15 -85.00(17)
C32 C31 C30 C29 0.68(19)
C32 C31 C30 C35 -178.73(13)
C27 N3 C23 N4 178.07(12)
C27 N3 C23 C50 -9.6(2)
C27 C28 C29 C30 -0.3(2)
C27 C32 C31 C30 -1.49(19)
C37 C36 C41 C40 -1.65(19)
C37 C36 C41 C43 176.96(13)
C37 C38 C39 C40 0.0(2)
C37 C38 C39 C44 -179.18(13)
C6 C5 C10 C9 1.47(19)
C6 C5 C10 C13 -173.15(13)
C6 C7 C8 C9 -1.0(2)
C6 C7 C8 C12 175.55(15)
C15 C14 C19 C18 -0.46(18)
C15 C14 C19 C21 -178.09(12)
C31 C32 C27 N3 169.90(11)
C31 C32 C27 C28 1.37(17)
C31 C30 C29 C28 0.2(2)
C41 C36 C37 C38 1.24(18)
C41 C36 C37 C42 -177.31(12)
C41 C40 C39 C38 -0.5(2)
C41 C40 C39 C44 178.75(14)
C18 C17 C16 C15 -1.3(2)
C10 C5 C6 C7 -2.28(19)
C10 C5 C6 C11 172.88(13)
C33 C32 C27 N3 -6.32(18)
C33 C32 C27 C28 -174.85(11)
C33 C32 C31 C30 174.81(12)
C7 C8 C9 C10 0.1(2)
C29 C28 C27 N3 -169.08(11)
C29 C28 C27 C32 -0.52(18)
C16 C17 C18 C19 2.2(2)
C20 C15 C16 C17 179.01(13)
C42 C37 C38 C39 178.10(13)
C34 C28 C27 N3 10.47(18)
C34 C28 C27 C32 179.04(12)
C34 C28 C29 C30 -179.85(13)
C11 C6 C7 C8 -173.15(14)
C21 C19 C18 C17 176.28(13)
C22 C17 C18 C19 -176.87(13)
C22 C17 C16 C15 177.79(13)
C43 C41 C40 C39 -177.32(14)
C35 C30 C29 C28 179.62(13)
C45 O1 C47 C48 175.14(14)
C13 C10 C9 C8 174.33(14)
C12 C8 C9 C10 -176.33(15)
C47 O1 C45 C46 175.08(14)
